data_7001441
loop_
_publ_author_name
'K\"uhnert, J.'
'R\"uffer, T.'
'Ecorchard, P.'
'Br\"auer, B.'
'Lan, Y.'
'Powell, A. K.'
'Lang, H.'

_publ_section_title
;
 Reaction chemistry of 1,1&#x2032;-ferrocene dicarboxylate towards
 M(ii) salts (M = Co, Ni, Cu): solid-state structure and
 electrochemical, electronic and magnetic properties of bi- and
 tetrametallic complexes and coordination polymers
;
_journal_issue 23
_journal_name_full 'Dalton Transactions'
_journal_page_first 4499
_journal_page_last 4508
_journal_paper_doi 10.1039/b821407g
_journal_year 2009
_chemical_formula_sum 'C18 H26 Cu Fe N2 O5'
_chemical_formula_weight 469.8
_chemical_name_systematic
;
?
;
_space_group_IT_number 14
_symmetry_cell_setting monoclinic
_symmetry_space_group_name_Hall '-P 2yn'
_symmetry_space_group_name_H-M 'P 1 21/n 1'
_atom_sites_solution_hydrogens geom
_atom_sites_solution_primary direct
_atom_sites_solution_secondary difmap
_audit_creation_method SHELXL-97
_cell_angle_alpha 90.00
_cell_angle_beta 101.660(2)
_cell_angle_gamma 90.00
_cell_formula_units_Z 4
_cell_length_a 11.8340(2)
_cell_length_b 11.0151(2)
_cell_length_c 15.0980(2)
_cell_measurement_reflns_used 5955
_cell_measurement_temperature 100
_cell_measurement_theta_max 25.9947
_cell_measurement_theta_min 3.0504
_cell_volume 1927.45(6)
_computing_cell_refinement
;
CrysAlis RED, Oxford Diffraction Ltd.,
Version 1.171.32.5 (release 08-05-2007 CrysAlis171 .NET)
(compiled May 8 2007,13:10:02)
;
_computing_data_collection
;
CrysAlis CCD, Oxford Diffraction Ltd.,
Version 1.171.32.5 (release 08-05-2007 CrysAlis171 .NET)
(compiled May 8 2007,13:10:02)
;
_computing_data_reduction
;
CrysAlis RED, Oxford Diffraction Ltd.,
Version 1.171.32.5 (release 08-05-2007 CrysAlis171 .NET)
(compiled May 8 2007,13:10:02)
;
_computing_structure_refinement 'SHELXL-97 (Sheldrick, 1997)'
_computing_structure_solution 'SHELXS-97 (Sheldrick, 1997)'
_diffrn_ambient_temperature 100
_diffrn_measured_fraction_theta_full 0.981
_diffrn_measured_fraction_theta_max 0.981
_diffrn_measurement_device_type 'oxford gemini s'
_diffrn_measurement_method '\w scans'
_diffrn_radiation_monochromator graphite
_diffrn_radiation_source 'fine-focus sealed tube'
_diffrn_radiation_type MoK\a
_diffrn_radiation_wavelength 0.71073
_diffrn_reflns_av_R_equivalents 0.0282
_diffrn_reflns_av_sigmaI/netI 0.0462
_diffrn_reflns_limit_h_max 14
_diffrn_reflns_limit_h_min -14
_diffrn_reflns_limit_k_max 13
_diffrn_reflns_limit_k_min -12
_diffrn_reflns_limit_l_max 18
_diffrn_reflns_limit_l_min -18
_diffrn_reflns_number 11141
_diffrn_reflns_theta_full 26.14
_diffrn_reflns_theta_max 26.14
_diffrn_reflns_theta_min 3.06
_diffrn_standards_decay_% 0
_diffrn_standards_interval_count 50
_diffrn_standards_interval_time 10
_diffrn_standards_number 2
_exptl_absorpt_coefficient_mu 1.887
_exptl_absorpt_correction_T_max 1.00000
_exptl_absorpt_correction_T_min 0.94866
_exptl_absorpt_correction_type multi-scan
_exptl_absorpt_process_details
;
CrysAlis RED, Oxford Diffraction Ltd.,
Version 1.171.32.5 (release 08-05-2007 CrysAlis171 .NET)
(compiled May 8 2007,13:10:02)
Empirical absorption correction using spherical harmonics,
implemented in SCALE3 ABSPACK scaling algorithm.
;
_exptl_crystal_colour green
_exptl_crystal_density_diffrn 1.619
_exptl_crystal_density_method 'not measured'
_exptl_crystal_description block
_exptl_crystal_F_000 972
_exptl_crystal_size_max 0.15
_exptl_crystal_size_mid 0.15
_exptl_crystal_size_min 0.10
_refine_diff_density_max 0.509
_refine_diff_density_min -0.338
_refine_diff_density_rms 0.069
_refine_ls_extinction_method none
_refine_ls_goodness_of_fit_ref 0.979
_refine_ls_hydrogen_treatment mixed
_refine_ls_matrix_type full
_refine_ls_number_parameters 255
_refine_ls_number_reflns 3771
_refine_ls_number_restraints 0
_refine_ls_restrained_S_all 0.979
_refine_ls_R_factor_all 0.0438
_refine_ls_R_factor_gt 0.0248
_refine_ls_shift/su_max 0.001
_refine_ls_shift/su_mean 0.000
_refine_ls_structure_factor_coef Fsqd
_refine_ls_weighting_details 'calc w=1/[\s^2^(Fo^2^)+(0.0304P)^2^+0.0000P] where P=(Fo^2^+2Fc^2^)/3'
_refine_ls_weighting_scheme calc
_refine_ls_wR_factor_gt 0.0526
_refine_ls_wR_factor_ref 0.0576
_reflns_number_gt 2840
_reflns_number_total 3771
_reflns_threshold_expression >2sigma(I)
_cod_data_source_file b821407g.txt
_cod_data_source_block janett20
_cod_original_cell_volume 1927.45(5)
_cod_original_sg_symbol_H-M P2(1)/n
_cod_database_code 7001441

loop_
_symmetry_equiv_pos_as_xyz
'x, y, z'
'-x+1/2, y+1/2, -z+1/2'
'-x, -y, -z'
'x-1/2, -y-1/2, z-1/2'

loop_
_atom_site_label
_atom_site_type_symbol
_atom_site_fract_x
_atom_site_fract_y
_atom_site_fract_z
_atom_site_U_iso_or_equiv
_atom_site_adp_type
_atom_site_occupancy
_atom_site_symmetry_multiplicity
_atom_site_calc_flag
_atom_site_refinement_flags
_atom_site_disorder_assembly
_atom_site_disorder_group
C1 C 0.1645(2) 0.98566(19) 0.47605(14) 0.0162(5) Uani 1 1 d . . .
H1 H 0.2232 0.9362 0.5068 0.019 Uiso 1 1 calc R . .
C2 C 0.1420(2) 1.1069(2) 0.49887(15) 0.0208(5) Uani 1 1 d . . .
H2 H 0.1834 1.1507 0.5474 0.025 Uiso 1 1 calc R . .
C3 C 0.0453(2) 1.1500(2) 0.43477(15) 0.0205(5) Uani 1 1 d . . .
H3 H 0.0125 1.2269 0.4341 0.025 Uiso 1 1 calc R . .
C4 C 0.0075(2) 1.0555(2) 0.37211(14) 0.0183(5) Uani 1 1 d . . .
H4 H -0.0543 1.0594 0.3231 0.022 Uiso 1 1 calc R . .
C5 C 0.0809(2) 0.9530(2) 0.39734(13) 0.0151(5) Uani 1 1 d . . .
C6 C 0.0715(2) 0.8337(2) 0.35092(13) 0.0151(5) Uani 1 1 d . . .
C7 C 0.1330(2) 0.88341(19) -0.00399(14) 0.0151(5) Uani 1 1 d . . .
H7 H 0.2034 0.8803 0.0367 0.018 Uiso 1 1 calc R . .
C8 C 0.1081(2) 0.95301(19) -0.08444(14) 0.0165(5) Uani 1 1 d . . .
H8 H 0.1592 1.0043 -0.1055 0.020 Uiso 1 1 calc R . .
C9 C -0.0081(2) 0.93125(19) -0.12730(13) 0.0157(5) Uani 1 1 d . . .
H9 H -0.0459 0.9651 -0.1817 0.019 Uiso 1 1 calc R . .
C10 C -0.0568(2) 0.84928(18) -0.07333(13) 0.0122(5) Uani 1 1 d . . .
H10 H -0.1322 0.8203 -0.0855 0.015 Uiso 1 1 calc R . .
C11 C 0.03113(19) 0.81897(18) 0.00353(13) 0.0116(5) Uani 1 1 d . . .
C12 C 0.0152(2) 0.74815(18) 0.08324(13) 0.0115(5) Uani 1 1 d . . .
C13 C 0.0814(2) 0.4606(2) 0.12304(15) 0.0275(6) Uani 1 1 d . . .
H13A H 0.0005 0.4553 0.0973 0.041 Uiso 1 1 calc R . .
H13B H 0.1171 0.3832 0.1182 0.041 Uiso 1 1 calc R . .
H13C H 0.1162 0.5206 0.0910 0.041 Uiso 1 1 calc R . .
C14 C 0.2227(2) 0.5031(2) 0.25695(16) 0.0263(6) Uani 1 1 d . . .
H14A H 0.2346 0.5255 0.3196 0.039 Uiso 1 1 calc R . .
H14B H 0.2568 0.5632 0.2245 0.039 Uiso 1 1 calc R . .
H14C H 0.2580 0.4257 0.2515 0.039 Uiso 1 1 calc R . .
C15 C 0.0430(3) 0.4048(2) 0.27057(18) 0.0343(7) Uani 1 1 d . . .
H15A H 0.0830 0.4041 0.3333 0.041 Uiso 1 1 calc R . .
H15B H 0.0482 0.3243 0.2457 0.041 Uiso 1 1 calc R . .
C16 C -0.0808(3) 0.4383(3) 0.26454(18) 0.0451(9) Uani 1 1 d . . .
H16A H -0.1228 0.4286 0.2028 0.054 Uiso 1 1 calc R . .
H16B H -0.1151 0.3847 0.3028 0.054 Uiso 1 1 calc R . .
C17 C -0.2057(2) 0.6146(3) 0.25604(18) 0.0576(10) Uani 1 1 d . . .
H17A H -0.2101 0.6973 0.2750 0.086 Uiso 1 1 calc R . .
H17B H -0.2626 0.5670 0.2775 0.086 Uiso 1 1 calc R . .
H17C H -0.2198 0.6110 0.1912 0.086 Uiso 1 1 calc R . .
C18 C -0.0674(2) 0.5775(2) 0.39282(14) 0.0300(6) Uani 1 1 d . . .
H18A H -0.0727 0.6613 0.4088 0.045 Uiso 1 1 calc R . .
H18B H 0.0084 0.5475 0.4181 0.045 Uiso 1 1 calc R . .
H18C H -0.1237 0.5312 0.4161 0.045 Uiso 1 1 calc R . .
N1 N 0.09738(18) 0.49522(16) 0.21890(12) 0.0186(4) Uani 1 1 d . . .
N2 N -0.08937(18) 0.56569(19) 0.29370(12) 0.0246(5) Uani 1 1 d . . .
O1 O -0.01316(14) 0.81832(14) 0.28477(9) 0.0198(4) Uani 1 1 d . . .
O2 O 0.14619(14) 0.75337(13) 0.37607(9) 0.0178(4) Uani 1 1 d . . .
O3 O 0.10197(13) 0.73907(12) 0.14874(9) 0.0131(3) Uani 1 1 d . . .
O4 O -0.08027(13) 0.69978(13) 0.08556(9) 0.0153(3) Uani 1 1 d . . .
O5 O 0.20294(19) 0.68429(17) 0.56018(14) 0.0225(4) Uani 1 1 d . . .
Fe2 Fe 0.0000 1.0000 0.0000 0.01074(11) Uani 1 2 d S . .
Fe3 Fe 0.0000 1.0000 0.5000 0.01401(11) Uani 1 2 d S . .
Cu1 Cu 0.02524(2) 0.65822(2) 0.237211(16) 0.01305(8) Uani 1 1 d . . .
H1O H 0.183(2) 0.700(2) 0.5132(18) 0.023(8) Uiso 1 1 d . . .
H2O H 0.266(3) 0.708(3) 0.573(2) 0.073(14) Uiso 1 1 d . . .

loop_
_atom_site_aniso_label
_atom_site_aniso_U_11
_atom_site_aniso_U_22
_atom_site_aniso_U_33
_atom_site_aniso_U_23
_atom_site_aniso_U_13
_atom_site_aniso_U_12
C1 0.0177(13) 0.0164(12) 0.0166(10) 0.0023(9) 0.0083(10) 0.0019(11)
C2 0.0252(15) 0.0195(13) 0.0202(11) -0.0012(10) 0.0103(11) -0.0039(12)
C3 0.0298(15) 0.0130(11) 0.0238(11) 0.0071(10) 0.0176(11) 0.0067(12)
C4 0.0221(14) 0.0229(12) 0.0128(10) 0.0082(10) 0.0106(10) 0.0074(12)
C5 0.0173(13) 0.0186(12) 0.0122(10) 0.0016(9) 0.0096(10) 0.0034(11)
C6 0.0170(13) 0.0190(12) 0.0117(10) 0.0015(10) 0.0085(10) 0.0029(12)
C7 0.0134(13) 0.0153(11) 0.0184(11) -0.0035(9) 0.0073(10) 0.0015(11)
C8 0.0247(14) 0.0123(11) 0.0182(11) -0.0026(9) 0.0175(11) -0.0018(11)
C9 0.0281(15) 0.0124(11) 0.0079(9) -0.0016(9) 0.0067(10) 0.0020(11)
C10 0.0181(12) 0.0079(10) 0.0108(9) -0.0044(9) 0.0034(9) -0.0040(11)
C11 0.0168(13) 0.0080(11) 0.0107(9) -0.0020(8) 0.0047(9) 0.0005(10)
C12 0.0156(13) 0.0068(10) 0.0128(10) -0.0017(8) 0.0049(10) 0.0040(10)
C13 0.0463(19) 0.0143(12) 0.0215(12) -0.0067(10) 0.0059(13) 0.0001(13)
C14 0.0289(15) 0.0245(13) 0.0251(12) -0.0008(11) 0.0047(12) 0.0100(13)
C15 0.050(2) 0.0189(14) 0.0349(14) 0.0093(12) 0.0119(14) -0.0057(15)
C16 0.060(2) 0.0482(19) 0.0283(14) 0.0001(13) 0.0119(15) -0.0352(18)
C17 0.0151(15) 0.126(3) 0.0300(15) 0.0351(18) 0.0014(13) -0.0063(18)
C18 0.0319(17) 0.0452(17) 0.0132(11) 0.0069(11) 0.0049(11) -0.0111(14)
N1 0.0262(12) 0.0126(9) 0.0172(9) 0.0015(8) 0.0046(9) -0.0023(10)
N2 0.0180(12) 0.0407(13) 0.0148(9) 0.0043(9) 0.0028(9) -0.0065(11)
O1 0.0210(10) 0.0248(9) 0.0130(7) -0.0031(7) 0.0020(7) 0.0067(8)
O2 0.0194(10) 0.0165(8) 0.0178(8) -0.0012(6) 0.0043(7) 0.0051(8)
O3 0.0151(9) 0.0129(8) 0.0108(7) 0.0006(6) 0.0016(7) 0.0005(7)
O4 0.0148(9) 0.0154(8) 0.0157(7) 0.0043(6) 0.0031(7) -0.0005(7)
O5 0.0193(11) 0.0260(11) 0.0220(10) 0.0085(8) 0.0040(8) 0.0001(9)
Fe2 0.0159(3) 0.0078(2) 0.01002(19) -0.00097(17) 0.00627(19) -0.0009(2)
Fe3 0.0195(3) 0.0126(2) 0.0119(2) 0.00168(18) 0.0080(2) 0.0035(2)
Cu1 0.01398(15) 0.01544(14) 0.01005(12) 0.00151(11) 0.00323(11) 0.00095(13)

loop_
_atom_type_symbol
_atom_type_description
_atom_type_scat_dispersion_real
_atom_type_scat_dispersion_imag
_atom_type_scat_source
C C 0.0033 0.0016 'International Tables Vol C Tables 4.2.6.8 and 6.1.1.4'
H H 0.0000 0.0000 'International Tables Vol C Tables 4.2.6.8 and 6.1.1.4'
N N 0.0061 0.0033 'International Tables Vol C Tables 4.2.6.8 and 6.1.1.4'
O O 0.0106 0.0060 'International Tables Vol C Tables 4.2.6.8 and 6.1.1.4'
Fe Fe 0.3463 0.8444 'International Tables Vol C Tables 4.2.6.8 and 6.1.1.4'
Cu Cu 0.3201 1.2651 'International Tables Vol C Tables 4.2.6.8 and 6.1.1.4'

loop_
_geom_angle_atom_site_label_1
_geom_angle_atom_site_label_2
_geom_angle_atom_site_label_3
_geom_angle
_geom_angle_site_symmetry_1
_geom_angle_site_symmetry_3
_geom_angle_publ_flag
C2 C1 C5 107.9(2) . . ?
C2 C1 Fe3 69.75(13) . . ?
C5 C1 Fe3 69.20(13) . . ?
C2 C1 H1 126.1 . . ?
C5 C1 H1 126.1 . . ?
Fe3 C1 H1 126.5 . . ?
C1 C2 C3 108.3(2) . . ?
C1 C2 Fe3 69.92(13) . . ?
C3 C2 Fe3 69.52(14) . . ?
C1 C2 H2 125.8 . . ?
C3 C2 H2 125.8 . . ?
Fe3 C2 H2 126.3 . . ?
C4 C3 C2 108.1(2) . . ?
C4 C3 Fe3 69.53(12) . . ?
C2 C3 Fe3 69.90(12) . . ?
C4 C3 H3 126.0 . . ?
C2 C3 H3 126.0 . . ?
Fe3 C3 H3 126.2 . . ?
C3 C4 C5 108.0(2) . . ?
C3 C4 Fe3 69.95(12) . . ?
C5 C4 Fe3 69.65(11) . . ?
C3 C4 H4 126.0 . . ?
C5 C4 H4 126.0 . . ?
Fe3 C4 H4 126.0 . . ?
C4 C5 C1 107.70(19) . . ?
C4 C5 C6 126.2(2) . . ?
C1 C5 C6 126.1(2) . . ?
C4 C5 Fe3 69.47(11) . . ?
C1 C5 Fe3 70.00(11) . . ?
C6 C5 Fe3 125.48(15) . . ?
O2 C6 O1 122.5(2) . . ?
O2 C6 C5 120.1(2) . . ?
O1 C6 C5 117.4(2) . . ?
C8 C7 C11 107.8(2) . . ?
C8 C7 Fe2 69.91(12) . . ?
C11 C7 Fe2 68.95(12) . . ?
C8 C7 H7 126.1 . . ?
C11 C7 H7 126.1 . . ?
Fe2 C7 H7 126.6 . . ?
C7 C8 C9 108.4(2) . . ?
C7 C8 Fe2 69.56(11) . . ?
C9 C8 Fe2 69.92(12) . . ?
C7 C8 H8 125.8 . . ?
C9 C8 H8 125.8 . . ?
Fe2 C8 H8 126.3 . . ?
C10 C9 C8 108.39(19) . . ?
C10 C9 Fe2 69.08(11) . . ?
C8 C9 Fe2 69.63(11) . . ?
C10 C9 H9 125.8 . . ?
C8 C9 H9 125.8 . . ?
Fe2 C9 H9 127.1 . . ?
C9 C10 C11 107.6(2) . . ?
C9 C10 Fe2 70.38(11) . . ?
C11 C10 Fe2 69.10(11) . . ?
C9 C10 H10 126.2 . . ?
C11 C10 H10 126.2 . . ?
Fe2 C10 H10 125.9 . . ?
C7 C11 C10 107.89(18) . . ?
C7 C11 C12 125.3(2) . . ?
C10 C11 C12 126.2(2) . . ?
C7 C11 Fe2 70.10(12) . . ?
C10 C11 Fe2 69.57(11) . . ?
C12 C11 Fe2 119.23(13) . . ?
O4 C12 O3 122.15(18) . . ?
O4 C12 C11 120.7(2) . . ?
O3 C12 C11 117.15(19) . . ?
O4 C12 Cu1 71.40(11) . . ?
O3 C12 Cu1 51.05(9) . . ?
C11 C12 Cu1 166.76(16) . . ?
N1 C13 H13A 109.5 . . ?
N1 C13 H13B 109.5 . . ?
H13A C13 H13B 109.5 . . ?
N1 C13 H13C 109.5 . . ?
H13A C13 H13C 109.5 . . ?
H13B C13 H13C 109.5 . . ?
N1 C14 H14A 109.5 . . ?
N1 C14 H14B 109.5 . . ?
H14A C14 H14B 109.5 . . ?
N1 C14 H14C 109.5 . . ?
H14A C14 H14C 109.5 . . ?
H14B C14 H14C 109.5 . . ?
N1 C15 C16 109.0(2) . . ?
N1 C15 H15A 109.9 . . ?
C16 C15 H15A 109.9 . . ?
N1 C15 H15B 109.9 . . ?
C16 C15 H15B 109.9 . . ?
H15A C15 H15B 108.3 . . ?
N2 C16 C15 109.9(2) . . ?
N2 C16 H16A 109.7 . . ?
C15 C16 H16A 109.7 . . ?
N2 C16 H16B 109.7 . . ?
C15 C16 H16B 109.7 . . ?
H16A C16 H16B 108.2 . . ?
N2 C17 H17A 109.5 . . ?
N2 C17 H17B 109.5 . . ?
H17A C17 H17B 109.5 . . ?
N2 C17 H17C 109.5 . . ?
H17A C17 H17C 109.5 . . ?
H17B C17 H17C 109.5 . . ?
N2 C18 H18A 109.5 . . ?
N2 C18 H18B 109.5 . . ?
H18A C18 H18B 109.5 . . ?
N2 C18 H18C 109.5 . . ?
H18A C18 H18C 109.5 . . ?
H18B C18 H18C 109.5 . . ?
C13 N1 C14 108.45(19) . . ?
C13 N1 C15 111.01(18) . . ?
C14 N1 C15 109.95(19) . . ?
C13 N1 Cu1 112.91(14) . . ?
C14 N1 Cu1 108.11(13) . . ?
C15 N1 Cu1 106.36(15) . . ?
C18 N2 C17 108.5(2) . . ?
C18 N2 C16 112.2(2) . . ?
C17 N2 C16 110.2(2) . . ?
C18 N2 Cu1 112.93(15) . . ?
C17 N2 Cu1 107.83(15) . . ?
C16 N2 Cu1 105.11(15) . . ?
C6 O1 Cu1 101.52(14) . . ?
C12 O3 Cu1 98.70(13) . . ?
C12 O4 Cu1 79.15(12) . . ?
H1O O5 H2O 106(3) . . ?
C11 Fe2 C11 180.0 3_575 . ?
C11 Fe2 C10 138.67(8) 3_575 . ?
C11 Fe2 C10 41.33(8) . . ?
C11 Fe2 C10 41.33(8) 3_575 3_575 ?
C11 Fe2 C10 138.67(8) . 3_575 ?
C10 Fe2 C10 180.00(9) . 3_575 ?
C11 Fe2 C7 40.95(9) 3_575 3_575 ?
C11 Fe2 C7 139.05(9) . 3_575 ?
C10 Fe2 C7 110.97(9) . 3_575 ?
C10 Fe2 C7 69.03(9) 3_575 3_575 ?
C11 Fe2 C7 139.05(9) 3_575 . ?
C11 Fe2 C7 40.95(9) . . ?
C10 Fe2 C7 69.03(9) . . ?
C10 Fe2 C7 110.97(9) 3_575 . ?
C7 Fe2 C7 180.0 3_575 . ?
C11 Fe2 C8 68.55(8) 3_575 3_575 ?
C11 Fe2 C8 111.45(8) . 3_575 ?
C10 Fe2 C8 111.50(9) . 3_575 ?
C10 Fe2 C8 68.50(9) 3_575 3_575 ?
C7 Fe2 C8 40.53(8) 3_575 3_575 ?
C7 Fe2 C8 139.47(8) . 3_575 ?
C11 Fe2 C8 111.45(8) 3_575 . ?
C11 Fe2 C8 68.55(8) . . ?
C10 Fe2 C8 68.50(9) . . ?
C10 Fe2 C8 111.50(9) 3_575 . ?
C7 Fe2 C8 139.47(8) 3_575 . ?
C7 Fe2 C8 40.53(8) . . ?
C8 Fe2 C8 180.0 3_575 . ?
C11 Fe2 C9 68.59(8) 3_575 3_575 ?
C11 Fe2 C9 111.41(8) . 3_575 ?
C10 Fe2 C9 139.46(8) . 3_575 ?
C10 Fe2 C9 40.54(8) 3_575 3_575 ?
C7 Fe2 C9 68.29(9) 3_575 3_575 ?
C7 Fe2 C9 111.71(9) . 3_575 ?
C8 Fe2 C9 40.45(9) 3_575 3_575 ?
C8 Fe2 C9 139.55(9) . 3_575 ?
C11 Fe2 C9 111.41(8) 3_575 . ?
C11 Fe2 C9 68.59(8) . . ?
C10 Fe2 C9 40.54(8) . . ?
C10 Fe2 C9 139.46(8) 3_575 . ?
C7 Fe2 C9 111.71(9) 3_575 . ?
C7 Fe2 C9 68.29(9) . . ?
C8 Fe2 C9 139.55(9) 3_575 . ?
C8 Fe2 C9 40.45(9) . . ?
C9 Fe2 C9 180.0 3_575 . ?
C4 Fe3 C4 180.000(1) . 3_576 ?
C4 Fe3 C5 40.89(8) . . ?
C4 Fe3 C5 139.11(8) 3_576 . ?
C4 Fe3 C5 139.11(8) . 3_576 ?
C4 Fe3 C5 40.89(8) 3_576 3_576 ?
C5 Fe3 C5 180.000(1) . 3_576 ?
C4 Fe3 C3 40.52(9) . . ?
C4 Fe3 C3 139.48(9) 3_576 . ?
C5 Fe3 C3 68.44(9) . . ?
C5 Fe3 C3 111.56(9) 3_576 . ?
C4 Fe3 C3 139.48(9) . 3_576 ?
C4 Fe3 C3 40.52(9) 3_576 3_576 ?
C5 Fe3 C3 111.56(9) . 3_576 ?
C5 Fe3 C3 68.44(9) 3_576 3_576 ?
C3 Fe3 C3 180.000(1) . 3_576 ?
C4 Fe3 C2 111.75(9) . 3_576 ?
C4 Fe3 C2 68.25(9) 3_576 3_576 ?
C5 Fe3 C2 111.72(9) . 3_576 ?
C5 Fe3 C2 68.28(9) 3_576 3_576 ?
C3 Fe3 C2 139.42(9) . 3_576 ?
C3 Fe3 C2 40.58(9) 3_576 3_576 ?
C4 Fe3 C2 68.25(9) . . ?
C4 Fe3 C2 111.75(9) 3_576 . ?
C5 Fe3 C2 68.28(9) . . ?
C5 Fe3 C2 111.72(9) 3_576 . ?
C3 Fe3 C2 40.58(9) . . ?
C3 Fe3 C2 139.42(9) 3_576 . ?
C2 Fe3 C2 180.0 3_576 . ?
C4 Fe3 C1 111.48(9) . 3_576 ?
C4 Fe3 C1 68.52(9) 3_576 3_576 ?
C5 Fe3 C1 139.20(9) . 3_576 ?
C5 Fe3 C1 40.80(9) 3_576 3_576 ?
C3 Fe3 C1 111.78(9) . 3_576 ?
C3 Fe3 C1 68.22(9) 3_576 3_576 ?
C2 Fe3 C1 40.33(8) 3_576 3_576 ?
C2 Fe3 C1 139.67(8) . 3_576 ?
C4 Fe3 C1 68.52(9) . . ?
C4 Fe3 C1 111.48(9) 3_576 . ?
C5 Fe3 C1 40.80(9) . . ?
C5 Fe3 C1 139.20(9) 3_576 . ?
C3 Fe3 C1 68.22(9) . . ?
C3 Fe3 C1 111.78(9) 3_576 . ?
C2 Fe3 C1 139.67(8) 3_576 . ?
C2 Fe3 C1 40.33(8) . . ?
C1 Fe3 C1 180.0 3_576 . ?
O3 Cu1 O1 90.81(6) . . ?
O3 Cu1 N2 162.68(7) . . ?
O1 Cu1 N2 94.19(8) . . ?
O3 Cu1 N1 92.48(6) . . ?
O1 Cu1 N1 164.81(7) . . ?
N2 Cu1 N1 87.02(8) . . ?
O3 Cu1 O4 59.60(6) . . ?
O1 Cu1 O4 93.55(5) . . ?
N2 Cu1 O4 103.48(7) . . ?
N1 Cu1 O4 100.90(6) . . ?
O3 Cu1 C12 30.25(7) . . ?
O1 Cu1 C12 90.73(6) . . ?
N2 Cu1 C12 132.93(8) . . ?
N1 Cu1 C12 99.53(7) . . ?
O4 Cu1 C12 29.45(6) . . ?

loop_
_geom_bond_atom_site_label_1
_geom_bond_atom_site_label_2
_geom_bond_distance
_geom_bond_site_symmetry_2
_geom_bond_publ_flag
C1 C2 1.417(3) . ?
C1 C5 1.430(3) . ?
C1 Fe3 2.057(2) . ?
C1 H1 0.9300 . ?
C2 C3 1.423(3) . ?
C2 Fe3 2.055(2) . ?
C2 H2 0.9300 . ?
C3 C4 1.418(3) . ?
C3 Fe3 2.050(2) . ?
C3 H3 0.9300 . ?
C4 C5 1.429(3) . ?
C4 Fe3 2.0441(19) . ?
C4 H4 0.9300 . ?
C5 C6 1.482(3) . ?
C5 Fe3 2.0465(19) . ?
C6 O2 1.254(3) . ?
C6 O1 1.275(3) . ?
C7 C8 1.416(3) . ?
C7 C11 1.423(3) . ?
C7 Fe2 2.042(2) . ?
C7 H7 0.9300 . ?
C8 C9 1.416(3) . ?
C8 Fe2 2.046(2) . ?
C8 H8 0.9300 . ?
C9 C10 1.415(3) . ?
C9 Fe2 2.0500(19) . ?
C9 H9 0.9300 . ?
C10 C11 1.433(3) . ?
C10 Fe2 2.033(2) . ?
C10 H10 0.9300 . ?
C11 C12 1.478(3) . ?
C11 Fe2 2.027(2) . ?
C12 O4 1.255(3) . ?
C12 O3 1.278(3) . ?
C12 Cu1 2.508(2) . ?
C13 N1 1.471(3) . ?
C13 H13A 0.9600 . ?
C13 H13B 0.9600 . ?
C13 H13C 0.9600 . ?
C14 N1 1.481(3) . ?
C14 H14A 0.9600 . ?
C14 H14B 0.9600 . ?
C14 H14C 0.9600 . ?
C15 N1 1.489(3) . ?
C15 C16 1.495(4) . ?
C15 H15A 0.9700 . ?
C15 H15B 0.9700 . ?
C16 N2 1.481(4) . ?
C16 H16A 0.9700 . ?
C16 H16B 0.9700 . ?
C17 N2 1.481(3) . ?
C17 H17A 0.9600 . ?
C17 H17B 0.9600 . ?
C17 H17C 0.9600 . ?
C18 N2 1.472(3) . ?
C18 H18A 0.9600 . ?
C18 H18B 0.9600 . ?
C18 H18C 0.9600 . ?
N1 Cu1 2.0308(18) . ?
N2 Cu1 2.0182(19) . ?
O1 Cu1 1.9910(15) . ?
O3 Cu1 1.9729(14) . ?
O4 Cu1 2.4198(14) . ?
O5 H1O 0.72(3) . ?
O5 H2O 0.78(4) . ?
Fe2 C11 2.027(2) 3_575 ?
Fe2 C10 2.033(2) 3_575 ?
Fe2 C7 2.042(2) 3_575 ?
Fe2 C8 2.046(2) 3_575 ?
Fe2 C9 2.0500(19) 3_575 ?
Fe3 C4 2.0441(19) 3_576 ?
Fe3 C5 2.046(2) 3_576 ?
Fe3 C3 2.050(2) 3_576 ?
Fe3 C2 2.055(2) 3_576 ?
Fe3 C1 2.057(2) 3_576 ?

loop_
_geom_torsion_atom_site_label_1
_geom_torsion_atom_site_label_2
_geom_torsion_atom_site_label_3
_geom_torsion_atom_site_label_4
_geom_torsion
_geom_torsion_site_symmetry_1
_geom_torsion_site_symmetry_2
_geom_torsion_site_symmetry_3
_geom_torsion_site_symmetry_4
_geom_torsion_publ_flag
C5 C1 C2 C3 -0.2(2) . . . . ?
Fe3 C1 C2 C3 -59.10(15) . . . . ?
C5 C1 C2 Fe3 58.91(14) . . . . ?
C1 C2 C3 C4 0.1(2) . . . . ?
Fe3 C2 C3 C4 -59.26(15) . . . . ?
C1 C2 C3 Fe3 59.35(15) . . . . ?
C2 C3 C4 C5 0.0(2) . . . . ?
Fe3 C3 C4 C5 -59.45(14) . . . . ?
C2 C3 C4 Fe3 59.49(15) . . . . ?
C3 C4 C5 C1 -0.2(2) . . . . ?
Fe3 C4 C5 C1 -59.80(14) . . . . ?
C3 C4 C5 C6 179.24(19) . . . . ?
Fe3 C4 C5 C6 119.6(2) . . . . ?
C3 C4 C5 Fe3 59.64(14) . . . . ?
C2 C1 C5 C4 0.2(2) . . . . ?
Fe3 C1 C5 C4 59.47(14) . . . . ?
C2 C1 C5 C6 -179.18(19) . . . . ?
Fe3 C1 C5 C6 -119.9(2) . . . . ?
C2 C1 C5 Fe3 -59.25(14) . . . . ?
C4 C5 C6 O2 175.21(19) . . . . ?
C1 C5 C6 O2 -5.5(3) . . . . ?
Fe3 C5 C6 O2 -95.5(2) . . . . ?
C4 C5 C6 O1 -3.6(3) . . . . ?
C1 C5 C6 O1 175.70(19) . . . . ?
Fe3 C5 C6 O1 85.7(2) . . . . ?
C11 C7 C8 C9 -0.6(2) . . . . ?
Fe2 C7 C8 C9 -59.34(14) . . . . ?
C11 C7 C8 Fe2 58.74(14) . . . . ?
C7 C8 C9 C10 0.8(2) . . . . ?
Fe2 C8 C9 C10 -58.35(14) . . . . ?
C7 C8 C9 Fe2 59.12(14) . . . . ?
C8 C9 C10 C11 -0.6(2) . . . . ?
Fe2 C9 C10 C11 -59.33(13) . . . . ?
C8 C9 C10 Fe2 58.69(14) . . . . ?
C8 C7 C11 C10 0.2(2) . . . . ?
Fe2 C7 C11 C10 59.54(14) . . . . ?
C8 C7 C11 C12 -171.67(18) . . . . ?
Fe2 C7 C11 C12 -112.3(2) . . . . ?
C8 C7 C11 Fe2 -59.34(14) . . . . ?
C9 C10 C11 C7 0.3(2) . . . . ?
Fe2 C10 C11 C7 -59.87(14) . . . . ?
C9 C10 C11 C12 172.04(19) . . . . ?
Fe2 C10 C11 C12 111.9(2) . . . . ?
C9 C10 C11 Fe2 60.14(13) . . . . ?
C7 C11 C12 O4 176.02(19) . . . . ?
C10 C11 C12 O4 5.6(3) . . . . ?
Fe2 C11 C12 O4 90.7(2) . . . . ?
C7 C11 C12 O3 -3.8(3) . . . . ?
C10 C11 C12 O3 -174.20(18) . . . . ?
Fe2 C11 C12 O3 -89.1(2) . . . . ?
C7 C11 C12 Cu1 21.4(8) . . . . ?
C10 C11 C12 Cu1 -149.0(6) . . . . ?
Fe2 C11 C12 Cu1 -63.9(7) . . . . ?
N1 C15 C16 N2 -53.7(3) . . . . ?
C16 C15 N1 C13 -87.3(3) . . . . ?
C16 C15 N1 C14 152.7(2) . . . . ?
C16 C15 N1 Cu1 35.9(2) . . . . ?
C15 C16 N2 C18 -80.9(3) . . . . ?
C15 C16 N2 C17 158.1(2) . . . . ?
C15 C16 N2 Cu1 42.2(2) . . . . ?
O2 C6 O1 Cu1 -6.2(2) . . . . ?
C5 C6 O1 Cu1 172.58(15) . . . . ?
O4 C12 O3 Cu1 -7.0(2) . . . . ?
C11 C12 O3 Cu1 172.80(15) . . . . ?
O3 C12 O4 Cu1 5.76(17) . . . . ?
C11 C12 O4 Cu1 -174.06(18) . . . . ?
C7 C11 Fe2 C11 127(6) . . . 3_575 ?
C10 C11 Fe2 C11 8(6) . . . 3_575 ?
C12 C11 Fe2 C11 -113(6) . . . 3_575 ?
C7 C11 Fe2 C10 118.91(17) . . . . ?
C12 C11 Fe2 C10 -121.0(2) . . . . ?
C7 C11 Fe2 C10 -61.09(17) . . . 3_575 ?
C10 C11 Fe2 C10 180.0 . . . 3_575 ?
C12 C11 Fe2 C10 59.0(2) . . . 3_575 ?
C7 C11 Fe2 C7 180.0 . . . 3_575 ?
C10 C11 Fe2 C7 61.09(17) . . . 3_575 ?
C12 C11 Fe2 C7 -59.9(2) . . . 3_575 ?
C10 C11 Fe2 C7 -118.91(17) . . . . ?
C12 C11 Fe2 C7 120.1(2) . . . . ?
C7 C11 Fe2 C8 -142.48(13) . . . 3_575 ?
C10 C11 Fe2 C8 98.60(13) . . . 3_575 ?
C12 C11 Fe2 C8 -22.4(2) . . . 3_575 ?
C7 C11 Fe2 C8 37.52(13) . . . . ?
C10 C11 Fe2 C8 -81.40(13) . . . . ?
C12 C11 Fe2 C8 157.6(2) . . . . ?
C7 C11 Fe2 C9 -98.88(14) . . . 3_575 ?
C10 C11 Fe2 C9 142.21(12) . . . 3_575 ?
C12 C11 Fe2 C9 21.2(2) . . . 3_575 ?
C7 C11 Fe2 C9 81.12(14) . . . . ?
C10 C11 Fe2 C9 -37.79(12) . . . . ?
C12 C11 Fe2 C9 -158.8(2) . . . . ?
C9 C10 Fe2 C11 61.38(18) . . . 3_575 ?
C11 C10 Fe2 C11 180.0 . . . 3_575 ?
C9 C10 Fe2 C11 -118.62(18) . . . . ?
C9 C10 Fe2 C10 -113(23) . . . 3_575 ?
C11 C10 Fe2 C10 5(23) . . . 3_575 ?
C9 C10 Fe2 C7 99.29(14) . . . 3_575 ?
C11 C10 Fe2 C7 -142.09(12) . . . 3_575 ?
C9 C10 Fe2 C7 -80.71(14) . . . . ?
C11 C10 Fe2 C7 37.91(12) . . . . ?
C9 C10 Fe2 C8 142.92(13) . . . 3_575 ?
C11 C10 Fe2 C8 -98.46(13) . . . 3_575 ?
C9 C10 Fe2 C8 -37.08(13) . . . . ?
C11 C10 Fe2 C8 81.54(13) . . . . ?
C9 C10 Fe2 C9 180.0 . . . 3_575 ?
C11 C10 Fe2 C9 -61.38(18) . . . 3_575 ?
C11 C10 Fe2 C9 118.62(18) . . . . ?
C8 C7 Fe2 C11 -60.71(19) . . . 3_575 ?
C11 C7 Fe2 C11 180.0 . . . 3_575 ?
C8 C7 Fe2 C11 119.29(19) . . . . ?
C8 C7 Fe2 C10 81.04(14) . . . . ?
C11 C7 Fe2 C10 -38.25(12) . . . . ?
C8 C7 Fe2 C10 -98.96(14) . . . 3_575 ?
C11 C7 Fe2 C10 141.75(12) . . . 3_575 ?
C8 C7 Fe2 C7 -50(5) . . . 3_575 ?
C11 C7 Fe2 C7 -169(5) . . . 3_575 ?
C8 C7 Fe2 C8 180.0 . . . 3_575 ?
C11 C7 Fe2 C8 60.71(19) . . . 3_575 ?
C11 C7 Fe2 C8 -119.29(19) . . . . ?
C8 C7 Fe2 C9 -142.63(13) . . . 3_575 ?
C11 C7 Fe2 C9 98.09(13) . . . 3_575 ?
C8 C7 Fe2 C9 37.37(13) . . . . ?
C11 C7 Fe2 C9 -81.91(13) . . . . ?
C7 C8 Fe2 C11 142.11(13) . . . 3_575 ?
C9 C8 Fe2 C11 -98.26(13) . . . 3_575 ?
C7 C8 Fe2 C11 -37.89(13) . . . . ?
C9 C8 Fe2 C11 81.74(13) . . . . ?
C7 C8 Fe2 C10 -82.46(14) . . . . ?
C9 C8 Fe2 C10 37.16(12) . . . . ?
C7 C8 Fe2 C10 97.54(14) . . . 3_575 ?
C9 C8 Fe2 C10 -142.84(12) . . . 3_575 ?
C7 C8 Fe2 C7 180.0 . . . 3_575 ?
C9 C8 Fe2 C7 -60.37(18) . . . 3_575 ?
C9 C8 Fe2 C7 119.63(18) . . . . ?
C7 C8 Fe2 C8 87(100) . . . 3_575 ?
C9 C8 Fe2 C8 -153(100) . . . 3_575 ?
C7 C8 Fe2 C9 60.37(18) . . . 3_575 ?
C9 C8 Fe2 C9 180.0 . . . 3_575 ?
C7 C8 Fe2 C9 -119.63(18) . . . . ?
C10 C9 Fe2 C11 -141.49(13) . . . 3_575 ?
C8 C9 Fe2 C11 98.37(14) . . . 3_575 ?
C10 C9 Fe2 C11 38.51(13) . . . . ?
C8 C9 Fe2 C11 -81.63(14) . . . . ?
C8 C9 Fe2 C10 -120.15(19) . . . . ?
C10 C9 Fe2 C10 180.0 . . . 3_575 ?
C8 C9 Fe2 C10 59.85(19) . . . 3_575 ?
C10 C9 Fe2 C7 -97.30(14) . . . 3_575 ?
C8 C9 Fe2 C7 142.55(12) . . . 3_575 ?
C10 C9 Fe2 C7 82.70(14) . . . . ?
C8 C9 Fe2 C7 -37.45(12) . . . . ?
C10 C9 Fe2 C8 -59.85(19) . . . 3_575 ?
C8 C9 Fe2 C8 180.0 . . . 3_575 ?
C10 C9 Fe2 C8 120.15(19) . . . . ?
C10 C9 Fe2 C9 85(23) . . . 3_575 ?
C8 C9 Fe2 C9 -35(23) . . . 3_575 ?
C3 C4 Fe3 C4 -28(100) . . . 3_576 ?
C5 C4 Fe3 C4 91(100) . . . 3_576 ?
C3 C4 Fe3 C5 -119.2(2) . . . . ?
C3 C4 Fe3 C5 60.8(2) . . . 3_576 ?
C5 C4 Fe3 C5 180.000(1) . . . 3_576 ?
C5 C4 Fe3 C3 119.2(2) . . . . ?
C3 C4 Fe3 C3 180.000(1) . . . 3_576 ?
C5 C4 Fe3 C3 -60.8(2) . . . 3_576 ?
C3 C4 Fe3 C2 142.35(14) . . . 3_576 ?
C5 C4 Fe3 C2 -98.50(15) . . . 3_576 ?
C3 C4 Fe3 C2 -37.65(14) . . . . ?
C5 C4 Fe3 C2 81.50(15) . . . . ?
C3 C4 Fe3 C1 98.82(15) . . . 3_576 ?
C5 C4 Fe3 C1 -142.03(13) . . . 3_576 ?
C3 C4 Fe3 C1 -81.18(15) . . . . ?
C5 C4 Fe3 C1 37.97(13) . . . . ?
C1 C5 Fe3 C4 118.81(19) . . . . ?
C6 C5 Fe3 C4 -120.5(3) . . . . ?
C4 C5 Fe3 C4 180.000(1) . . . 3_576 ?
C1 C5 Fe3 C4 -61.19(19) . . . 3_576 ?
C6 C5 Fe3 C4 59.5(3) . . . 3_576 ?
C4 C5 Fe3 C5 152(100) . . . 3_576 ?
C1 C5 Fe3 C5 -89(100) . . . 3_576 ?
C6 C5 Fe3 C5 32(100) . . . 3_576 ?
C4 C5 Fe3 C3 -37.60(14) . . . . ?
C1 C5 Fe3 C3 81.21(14) . . . . ?
C6 C5 Fe3 C3 -158.1(2) . . . . ?
C4 C5 Fe3 C3 142.40(14) . . . 3_576 ?
C1 C5 Fe3 C3 -98.79(14) . . . 3_576 ?
C6 C5 Fe3 C3 21.9(2) . . . 3_576 ?
C4 C5 Fe3 C2 98.59(15) . . . 3_576 ?
C1 C5 Fe3 C2 -142.60(13) . . . 3_576 ?
C6 C5 Fe3 C2 -21.9(2) . . . 3_576 ?
C4 C5 Fe3 C2 -81.41(15) . . . . ?
C1 C5 Fe3 C2 37.40(13) . . . . ?
C6 C5 Fe3 C2 158.1(2) . . . . ?
C4 C5 Fe3 C1 61.19(19) . . . 3_576 ?
C1 C5 Fe3 C1 180.0 . . . 3_576 ?
C6 C5 Fe3 C1 -59.3(2) . . . 3_576 ?
C4 C5 Fe3 C1 -118.81(19) . . . . ?
C6 C5 Fe3 C1 120.7(2) . . . . ?
C2 C3 Fe3 C4 -119.29(19) . . . . ?
C4 C3 Fe3 C4 180.000(1) . . . 3_576 ?
C2 C3 Fe3 C4 60.71(19) . . . 3_576 ?
C4 C3 Fe3 C5 37.93(14) . . . . ?
C2 C3 Fe3 C5 -81.36(14) . . . . ?
C4 C3 Fe3 C5 -142.07(14) . . . 3_576 ?
C2 C3 Fe3 C5 98.64(14) . . . 3_576 ?
C4 C3 Fe3 C3 -171(100) . . . 3_576 ?
C2 C3 Fe3 C3 69(100) . . . 3_576 ?
C4 C3 Fe3 C2 -60.71(19) . . . 3_576 ?
C2 C3 Fe3 C2 180.0 . . . 3_576 ?
C4 C3 Fe3 C2 119.29(19) . . . . ?
C4 C3 Fe3 C1 -98.01(14) . . . 3_576 ?
C2 C3 Fe3 C1 142.70(12) . . . 3_576 ?
C4 C3 Fe3 C1 81.99(14) . . . . ?
C2 C3 Fe3 C1 -37.30(12) . . . . ?
C1 C2 Fe3 C4 -82.00(13) . . . . ?
C3 C2 Fe3 C4 37.60(13) . . . . ?
C1 C2 Fe3 C4 98.00(13) . . . 3_576 ?
C3 C2 Fe3 C4 -142.40(13) . . . 3_576 ?
C1 C2 Fe3 C5 -37.82(13) . . . . ?
C3 C2 Fe3 C5 81.77(14) . . . . ?
C1 C2 Fe3 C5 142.18(13) . . . 3_576 ?
C3 C2 Fe3 C5 -98.23(14) . . . 3_576 ?
C1 C2 Fe3 C3 -119.59(18) . . . . ?
C1 C2 Fe3 C3 60.41(18) . . . 3_576 ?
C3 C2 Fe3 C3 180.0 . . . 3_576 ?
C1 C2 Fe3 C2 87(24) . . . 3_576 ?
C3 C2 Fe3 C2 -153(24) . . . 3_576 ?
C1 C2 Fe3 C1 180.0 . . . 3_576 ?
C3 C2 Fe3 C1 -60.41(18) . . . 3_576 ?
C3 C2 Fe3 C1 119.59(18) . . . . ?
C2 C1 Fe3 C4 81.27(14) . . . . ?
C5 C1 Fe3 C4 -38.05(13) . . . . ?
C2 C1 Fe3 C4 -98.73(14) . . . 3_576 ?
C5 C1 Fe3 C4 141.95(13) . . . 3_576 ?
C2 C1 Fe3 C5 119.32(18) . . . . ?
C2 C1 Fe3 C5 -60.68(18) . . . 3_576 ?
C5 C1 Fe3 C5 180.0 . . . 3_576 ?
C2 C1 Fe3 C3 37.53(13) . . . . ?
C5 C1 Fe3 C3 -81.79(14) . . . . ?
C2 C1 Fe3 C3 -142.47(13) . . . 3_576 ?
C5 C1 Fe3 C3 98.21(14) . . . 3_576 ?
C2 C1 Fe3 C2 180.0 . . . 3_576 ?
C5 C1 Fe3 C2 60.68(18) . . . 3_576 ?
C5 C1 Fe3 C2 -119.32(18) . . . . ?
C2 C1 Fe3 C1 55(100) . . . 3_576 ?
C5 C1 Fe3 C1 -64(100) . . . 3_576 ?
C12 O3 Cu1 O1 -90.07(12) . . . . ?
C12 O3 Cu1 N2 16.8(3) . . . . ?
C12 O3 Cu1 N1 104.76(12) . . . . ?
C12 O3 Cu1 O4 3.57(11) . . . . ?
C6 O1 Cu1 O3 -94.16(13) . . . . ?
C6 O1 Cu1 N2 102.43(13) . . . . ?
C6 O1 Cu1 N1 8.4(3) . . . . ?
C6 O1 Cu1 O4 -153.76(12) . . . . ?
C6 O1 Cu1 C12 -124.41(13) . . . . ?
C18 N2 Cu1 O3 -165.9(2) . . . . ?
C17 N2 Cu1 O3 -46.0(3) . . . . ?
C16 N2 Cu1 O3 71.6(3) . . . . ?
C18 N2 Cu1 O1 -59.44(17) . . . . ?
C17 N2 Cu1 O1 60.45(18) . . . . ?
C16 N2 Cu1 O1 177.98(15) . . . . ?
C18 N2 Cu1 N1 105.38(18) . . . . ?
C17 N2 Cu1 N1 -134.72(19) . . . . ?
C16 N2 Cu1 N1 -17.20(16) . . . . ?
C18 N2 Cu1 O4 -154.11(16) . . . . ?
C17 N2 Cu1 O4 -34.22(19) . . . . ?
C16 N2 Cu1 O4 83.31(16) . . . . ?
C18 N2 Cu1 C12 -154.36(15) . . . . ?
C17 N2 Cu1 C12 -34.5(2) . . . . ?
C16 N2 Cu1 C12 83.06(18) . . . . ?
C13 N1 Cu1 O3 -50.90(16) . . . . ?
C14 N1 Cu1 O3 69.07(14) . . . . ?
C15 N1 Cu1 O3 -172.88(15) . . . . ?
C13 N1 Cu1 O1 -153.2(2) . . . . ?
C14 N1 Cu1 O1 -33.2(3) . . . . ?
C15 N1 Cu1 O1 84.8(3) . . . . ?
C13 N1 Cu1 N2 111.77(17) . . . . ?
C14 N1 Cu1 N2 -128.26(14) . . . . ?
C15 N1 Cu1 N2 -10.22(16) . . . . ?
C13 N1 Cu1 O4 8.61(17) . . . . ?
C14 N1 Cu1 O4 128.58(13) . . . . ?
C15 N1 Cu1 O4 -113.38(15) . . . . ?
C13 N1 Cu1 C12 -21.30(17) . . . . ?
C14 N1 Cu1 C12 98.67(14) . . . . ?
C15 N1 Cu1 C12 -143.29(15) . . . . ?
C12 O4 Cu1 O3 -3.66(11) . . . . ?
C12 O4 Cu1 O1 85.20(12) . . . . ?
C12 O4 Cu1 N2 -179.63(12) . . . . ?
C12 O4 Cu1 N1 -90.10(12) . . . . ?
O4 C12 Cu1 O3 173.73(19) . . . . ?
C11 C12 Cu1 O3 -29.1(6) . . . . ?
O4 C12 Cu1 O1 -95.93(12) . . . . ?
O3 C12 Cu1 O1 90.35(12) . . . . ?
C11 C12 Cu1 O1 61.2(6) . . . . ?
O4 C12 Cu1 N2 0.49(16) . . . . ?
O3 C12 Cu1 N2 -173.23(12) . . . . ?
C11 C12 Cu1 N2 157.6(6) . . . . ?
O4 C12 Cu1 N1 95.32(12) . . . . ?
O3 C12 Cu1 N1 -78.41(12) . . . . ?
C11 C12 Cu1 N1 -107.6(6) . . . . ?
O3 C12 Cu1 O4 -173.73(19) . . . . ?
C11 C12 Cu1 O4 157.1(7) . . . . ?
